data_2226866
loop_
_publ_author_name
'Safaei-Ghomi, Javad'
'Motieiyan, Elham'
'Manteghi, Faranak'
'Ghadermazi, Mohammad'
'Aghabozorg, Hossein'

_publ_section_title
;
 Hexaaquanickel(II)
 tetraaquabis(\m-pyridine-2,6-dicarboxylato)bis(pyridine-2,6-dicarboxylato)trinickelate(II)
 octahydrate
;
_journal_coeditor_code GK2279
_journal_issue 8
_journal_name_full 'Acta Crystallographica Section E'
_journal_page_first m1016
_journal_page_last m1017
_journal_paper_doi 10.1107/S1600536810028977
_journal_volume 66
_journal_year 2010
_chemical_formula_iupac '[Ni (H2 O1)6] [Ni3 (C7 H3 N1 O4)4 (H2 O1)4], 8H2 O'
_chemical_formula_moiety 'H12 Ni O6 2+, C28 H20 N4 Ni3 O20 2-, 8(H2 O)'
_chemical_formula_sum 'C28 H48 N4 Ni4 O34'
_chemical_formula_weight 1219.54
_chemical_name_systematic
;
Hexaaquanickel(II) tetraaquabis(\m-pyridine-2,6-
dicarboxylato)bis(pyridine-2,6-dicarboxylato)trinickelate(II) octahydrate
;
_space_group_IT_number 14
_symmetry_cell_setting monoclinic
_symmetry_space_group_name_Hall '-P 2ybc'
_symmetry_space_group_name_H-M 'P 1 21/c 1'
_atom_sites_solution_hydrogens mixed
_atom_sites_solution_primary direct
_atom_sites_solution_secondary difmap
_audit_creation_method SHELXL-97
_cell_angle_alpha 90.00
_cell_angle_beta 96.9420(10)
_cell_angle_gamma 90.00
_cell_formula_units_Z 2
_cell_length_a 20.4561(5)
_cell_length_b 12.7587(3)
_cell_length_c 8.8582(2)
_cell_measurement_reflns_used 8450
_cell_measurement_temperature 100(2)
_cell_measurement_theta_max 33.93
_cell_measurement_theta_min 2.56
_cell_volume 2294.98(9)
_computing_cell_refinement 'SAINT (Bruker, 2005)'
_computing_data_collection 'APEX2 (Bruker, 2005)'
_computing_data_reduction 'SAINT (Bruker, 2005)'
_computing_molecular_graphics 'SHELXTL (Sheldrick, 2008)'
_computing_publication_material 'SHELXTL (Sheldrick, 2008)'
_computing_structure_refinement 'SHELXTL (Sheldrick, 2008)'
_computing_structure_solution 'SHELXTL (Sheldrick, 2008)'
_diffrn_ambient_temperature 100(2)
_diffrn_measured_fraction_theta_full 0.996
_diffrn_measured_fraction_theta_max 0.996
_diffrn_measurement_device_type 'Bruker APEXII CCD area-detector'
_diffrn_measurement_method 'omega scans'
_diffrn_radiation_monochromator graphite
_diffrn_radiation_source 'fine-focus sealed tube'
_diffrn_radiation_type MoK\a
_diffrn_radiation_wavelength 0.71073
_diffrn_reflns_av_R_equivalents 0.0624
_diffrn_reflns_av_sigmaI/netI 0.0477
_diffrn_reflns_limit_h_max 27
_diffrn_reflns_limit_h_min -27
_diffrn_reflns_limit_k_max 17
_diffrn_reflns_limit_k_min -17
_diffrn_reflns_limit_l_max 12
_diffrn_reflns_limit_l_min -12
_diffrn_reflns_number 27378
_diffrn_reflns_theta_full 29.00
_diffrn_reflns_theta_max 29.00
_diffrn_reflns_theta_min 1.89
_diffrn_standards_decay_% 0
_diffrn_standards_interval_count 0
_diffrn_standards_interval_time 0
_diffrn_standards_number 0
_exptl_absorpt_coefficient_mu 1.727
_exptl_absorpt_correction_T_max 0.888
_exptl_absorpt_correction_T_min 0.760
_exptl_absorpt_correction_type multi-scan
_exptl_absorpt_process_details '(SADABS; Bruker, 2005)'
_exptl_crystal_colour green
_exptl_crystal_density_diffrn 1.765
_exptl_crystal_density_method 'not measured'
_exptl_crystal_description prism
_exptl_crystal_F_000 1256
_exptl_crystal_size_max 0.35
_exptl_crystal_size_mid 0.13
_exptl_crystal_size_min 0.07
_refine_diff_density_max 0.826
_refine_diff_density_min -0.616
_refine_ls_extinction_method none
_refine_ls_goodness_of_fit_ref 0.995
_refine_ls_hydrogen_treatment constr
_refine_ls_matrix_type full
_refine_ls_number_parameters 319
_refine_ls_number_reflns 6068
_refine_ls_number_restraints 0
_refine_ls_restrained_S_all 0.995
_refine_ls_R_factor_all 0.0367
_refine_ls_R_factor_gt 0.0274
_refine_ls_shift/su_max 0.001
_refine_ls_shift/su_mean 0.000
_refine_ls_structure_factor_coef Fsqd
_refine_ls_weighting_details 'calc w=1/[\s^2^(Fo^2^)+(0.0250P)^2^] where P=(Fo^2^+2Fc^2^)/3'
_refine_ls_weighting_scheme calc
_refine_ls_wR_factor_gt 0.0617
_refine_ls_wR_factor_ref 0.0637
_reflns_number_gt 4899
_reflns_number_total 6068
_reflns_threshold_expression I>2\s(I)
_cod_data_source_file gk2279.cif
_cod_data_source_block I
_cod_original_sg_symbol_H-M 'P 21/c'
_cod_database_code 2226866
_cod_database_fobs_code 2226866

loop_
_symmetry_equiv_pos_as_xyz
'x, y, z'
'-x, y+1/2, -z+1/2'
'-x, -y, -z'
'x, -y-1/2, z-1/2'

loop_
_atom_site_type_symbol
_atom_site_label
_atom_site_fract_x
_atom_site_fract_y
_atom_site_fract_z
_atom_site_U_iso_or_equiv
_atom_site_adp_type
_atom_site_calc_flag
_atom_site_refinement_flags
_atom_site_occupancy
_atom_site_disorder_assembly
_atom_site_disorder_group
Ni Ni1 0.231007(11) 0.520201(16) 0.27476(3) 0.00945(6) Uani d . 1 . .
Ni Ni2 0.0000 0.5000 0.5000 0.00895(7) Uani d S 1 . .
Ni Ni3 0.5000 0.5000 0.0000 0.01050(7) Uani d S 1 . .
O O1 0.30490(6) 0.51969(9) 0.46564(14) 0.0142(3) Uani d . 1 . .
O O2 0.38195(6) 0.62577(10) 0.58535(14) 0.0168(3) Uani d . 1 . .
O O3 0.16507(6) 0.58836(9) 0.09653(14) 0.0136(3) Uani d . 1 . .
O O4 0.12370(6) 0.74544(9) 0.02196(14) 0.0152(3) Uani d . 1 . .
O O5 0.14709(6) 0.51140(9) 0.39541(14) 0.0131(3) Uani d . 1 . .
O O6 0.06993(6) 0.39623(9) 0.44857(14) 0.0124(3) Uani d . 1 . .
O O7 0.30351(6) 0.46255(9) 0.14135(14) 0.0130(3) Uani d . 1 . .
O O8 0.33719(6) 0.31334(9) 0.04162(14) 0.0159(3) Uani d . 1 . .
N N1 0.25177(7) 0.66974(11) 0.29750(16) 0.0100(3) Uani d . 1 . .
N N2 0.20957(7) 0.37003(10) 0.26000(16) 0.0095(3) Uani d . 1 . .
C C1 0.29991(8) 0.69995(13) 0.40384(19) 0.0111(3) Uani d . 1 . .
C C2 0.31588(9) 0.80472(14) 0.4262(2) 0.0145(4) Uani d . 1 . .
H H2A 0.3507 0.8258 0.5008 0.017 Uiso calc R 1 . .
C C3 0.27913(9) 0.87836(13) 0.3356(2) 0.0147(4) Uani d . 1 . .
H H3A 0.2887 0.9509 0.3485 0.018 Uiso calc R 1 . .
C C4 0.22850(9) 0.84595(13) 0.2262(2) 0.0130(4) Uani d . 1 . .
H H4A 0.2030 0.8954 0.1643 0.016 Uiso calc R 1 . .
C C5 0.21645(8) 0.73898(13) 0.21023(19) 0.0101(3) Uani d . 1 . .
C C6 0.33232(8) 0.60828(14) 0.4934(2) 0.0124(3) Uani d . 1 . .
C C7 0.16388(8) 0.68773(13) 0.09888(19) 0.0111(3) Uani d . 1 . .
C C8 0.15876(8) 0.33432(13) 0.32572(19) 0.0102(3) Uani d . 1 . .
C C9 0.14264(9) 0.22888(13) 0.3229(2) 0.0132(4) Uani d . 1 . .
H H9A 0.1062 0.2038 0.3694 0.016 Uiso calc R 1 . .
C C10 0.18182(9) 0.16074(13) 0.2493(2) 0.0141(4) Uani d . 1 . .
H H10A 0.1725 0.0878 0.2467 0.017 Uiso calc R 1 . .
C C11 0.23432(8) 0.19915(13) 0.1799(2) 0.0130(4) Uani d . 1 . .
H H11A 0.2609 0.1533 0.1288 0.016 Uiso calc R 1 . .
C C12 0.24700(8) 0.30604(13) 0.18706(19) 0.0102(3) Uani d . 1 . .
C C13 0.12210(8) 0.42038(13) 0.39702(19) 0.0108(3) Uani d . 1 . .
C C14 0.30067(8) 0.36433(13) 0.11794(19) 0.0112(3) Uani d . 1 . .
O O1W 0.01802(6) 0.59383(9) 0.31474(14) 0.0138(3) Uani d . 1 . .
H H1 0.0598 0.5956 0.3192 0.021 Uiso d R 1 . .
H H2 0.0099 0.6586 0.3247 0.021 Uiso d R 1 . .
O O2W 0.06619(6) 0.58178(9) 0.64628(14) 0.0132(3) Uani d . 1 . .
H H3 0.0894 0.6282 0.6090 0.020 Uiso d R 1 . .
H H4 0.0493 0.6161 0.7140 0.020 Uiso d R 1 . .
O O3W 0.43024(6) 0.56054(9) 0.13011(14) 0.0146(3) Uani d . 1 . .
H H5 0.3947 0.5269 0.1346 0.022 Uiso d R 1 . .
H H6 0.4439 0.5949 0.2099 0.022 Uiso d R 1 . .
O O4W 0.47679(6) 0.61160(9) -0.16482(14) 0.0161(3) Uani d . 1 . .
H H7 0.4418 0.6029 -0.2257 0.024 Uiso d R 1 . .
H H8 0.4738 0.6773 -0.1511 0.024 Uiso d R 1 . .
O O5W 0.43241(6) 0.39907(10) -0.10299(14) 0.0191(3) Uani d . 1 . .
H H9 0.4006 0.3750 -0.0599 0.029 Uiso d R 1 . .
H H10 0.4215 0.3998 -0.1987 0.029 Uiso d R 1 . .
O O6W 0.00996(6) 0.69298(10) -0.14073(14) 0.0161(3) Uani d . 1 . .
H H11 0.0463 0.6959 -0.0832 0.024 Uiso d R 1 . .
H H12 -0.0169 0.6531 -0.1024 0.024 Uiso d R 1 . .
O O7W 0.39596(6) 0.12448(9) 0.09304(14) 0.0155(3) Uani d . 1 . .
H H13 0.3764 0.1819 0.0690 0.023 Uiso d R 1 . .
H H14 0.3737 0.0707 0.0622 0.023 Uiso d R 1 . .
O O8W 0.06730(6) 0.44404(10) -0.00502(15) 0.0195(3) Uani d . 1 . .
H H15 0.0422 0.4701 -0.0791 0.029 Uiso d R 1 . .
H H16 0.0967 0.4913 0.0103 0.029 Uiso d R 1 . .
O O9W 0.47481(6) 0.82603(10) -0.10844(14) 0.0179(3) Uani d . 1 . .
H H17 0.5157 0.8380 -0.0864 0.027 Uiso d R 1 . .
H H18 0.4564 0.8473 -0.0330 0.027 Uiso d R 1 . .

loop_
_atom_site_aniso_label
_atom_site_aniso_U_11
_atom_site_aniso_U_22
_atom_site_aniso_U_33
_atom_site_aniso_U_12
_atom_site_aniso_U_13
_atom_site_aniso_U_23
Ni1 0.01011(11) 0.00744(10) 0.01080(11) -0.00024(8) 0.00129(8) -0.00014(8)
Ni2 0.00992(15) 0.00820(15) 0.00908(15) -0.00061(11) 0.00256(12) -0.00069(11)
Ni3 0.01054(15) 0.01220(16) 0.00858(15) -0.00051(12) 0.00045(12) 0.00130(12)
O1 0.0152(6) 0.0122(6) 0.0146(6) 0.0005(5) -0.0003(5) 0.0015(5)
O2 0.0147(6) 0.0218(7) 0.0128(6) -0.0014(5) -0.0025(5) 0.0018(5)
O3 0.0146(6) 0.0090(6) 0.0166(7) 0.0002(5) -0.0012(5) -0.0017(5)
O4 0.0155(6) 0.0123(6) 0.0164(7) 0.0028(5) -0.0035(5) 0.0008(5)
O5 0.0130(6) 0.0095(6) 0.0175(6) -0.0009(5) 0.0051(5) -0.0022(5)
O6 0.0121(6) 0.0111(6) 0.0145(6) -0.0003(5) 0.0035(5) -0.0005(5)
O7 0.0152(6) 0.0094(6) 0.0148(6) -0.0010(5) 0.0038(5) 0.0011(5)
O8 0.0177(6) 0.0133(6) 0.0185(7) 0.0018(5) 0.0098(6) -0.0004(5)
N1 0.0103(7) 0.0098(7) 0.0103(7) -0.0004(5) 0.0022(6) -0.0008(5)
N2 0.0103(7) 0.0087(7) 0.0092(7) -0.0001(5) -0.0004(6) 0.0000(5)
C1 0.0112(8) 0.0130(8) 0.0096(8) -0.0011(6) 0.0023(7) -0.0004(6)
C2 0.0151(9) 0.0157(9) 0.0125(9) -0.0038(7) 0.0013(7) -0.0024(7)
C3 0.0184(9) 0.0084(8) 0.0177(9) -0.0027(7) 0.0041(8) -0.0029(7)
C4 0.0153(9) 0.0113(8) 0.0132(9) 0.0013(7) 0.0047(7) 0.0013(7)
C5 0.0096(8) 0.0107(8) 0.0104(8) 0.0003(6) 0.0031(7) 0.0003(6)
C6 0.0116(8) 0.0162(9) 0.0101(8) 0.0005(7) 0.0045(7) 0.0012(7)
C7 0.0117(8) 0.0120(8) 0.0102(8) -0.0004(7) 0.0042(7) -0.0008(6)
C8 0.0096(8) 0.0114(8) 0.0096(8) 0.0005(6) 0.0014(7) 0.0001(6)
C9 0.0139(9) 0.0116(8) 0.0145(9) -0.0014(7) 0.0037(7) 0.0000(7)
C10 0.0182(9) 0.0081(8) 0.0162(9) -0.0006(7) 0.0026(7) -0.0013(7)
C11 0.0143(9) 0.0109(8) 0.0141(9) 0.0026(7) 0.0021(7) -0.0013(7)
C12 0.0098(8) 0.0122(8) 0.0084(8) -0.0004(6) 0.0005(6) 0.0004(6)
C13 0.0115(8) 0.0116(8) 0.0087(8) 0.0011(6) -0.0007(7) -0.0007(6)
C14 0.0113(8) 0.0134(8) 0.0087(8) 0.0005(7) 0.0008(7) 0.0020(6)
O1W 0.0148(6) 0.0107(6) 0.0165(6) -0.0003(5) 0.0043(5) 0.0015(5)
O2W 0.0148(6) 0.0121(6) 0.0136(6) -0.0033(5) 0.0050(5) -0.0021(5)
O3W 0.0131(6) 0.0161(6) 0.0144(6) -0.0019(5) 0.0011(5) -0.0013(5)
O4W 0.0197(7) 0.0149(6) 0.0124(6) 0.0005(5) -0.0029(5) 0.0033(5)
O5W 0.0198(7) 0.0267(7) 0.0110(6) -0.0101(6) 0.0033(5) -0.0017(5)
O6W 0.0154(6) 0.0170(6) 0.0155(7) -0.0023(5) 0.0002(5) -0.0024(5)
O7W 0.0160(6) 0.0114(6) 0.0183(7) -0.0004(5) -0.0008(5) -0.0009(5)
O8W 0.0191(7) 0.0159(6) 0.0228(7) -0.0042(5) -0.0005(6) -0.0017(5)
O9W 0.0145(6) 0.0222(7) 0.0173(7) 0.0009(5) 0.0028(5) 0.0011(5)

loop_
_atom_type_symbol
_atom_type_description
_atom_type_scat_dispersion_real
_atom_type_scat_dispersion_imag
_atom_type_scat_source
C C 0.0033 0.0016 'International Tables Vol C Tables 4.2.6.8 and 6.1.1.4'
H H 0.0000 0.0000 'International Tables Vol C Tables 4.2.6.8 and 6.1.1.4'
N N 0.0061 0.0033 'International Tables Vol C Tables 4.2.6.8 and 6.1.1.4'
O O 0.0106 0.0060 'International Tables Vol C Tables 4.2.6.8 and 6.1.1.4'
Ni Ni 0.3393 1.1124 'International Tables Vol C Tables 4.2.6.8 and 6.1.1.4'

loop_
_geom_angle_atom_site_label_1
_geom_angle_atom_site_label_2
_geom_angle_atom_site_label_3
_geom_angle_site_symmetry_1
_geom_angle_site_symmetry_3
_geom_angle
_geom_angle_publ_flag
N1 Ni1 N2 . . 177.85(6) ?
N1 Ni1 O1 . . 78.28(5) ?
N2 Ni1 O1 . . 100.44(5) ?
N1 Ni1 O5 . . 100.22(5) ?
N2 Ni1 O5 . . 78.19(5) ?
O1 Ni1 O5 . . 98.00(5) ?
N1 Ni1 O3 . . 77.82(5) ?
N2 Ni1 O3 . . 103.41(5) ?
O1 Ni1 O3 . . 156.09(5) ?
O5 Ni1 O3 . . 85.25(5) ?
N1 Ni1 O7 . . 103.64(5) ?
N2 Ni1 O7 . . 77.99(5) ?
O1 Ni1 O7 . . 87.97(5) ?
O5 Ni1 O7 . . 156.12(5) ?
O3 Ni1 O7 . . 98.63(5) ?
O6 Ni2 O6 . 3_566 180.0 ?
O6 Ni2 O2W . . 92.53(5) ?
O6 Ni2 O2W 3_566 . 87.47(5) ?
O6 Ni2 O2W . 3_566 87.47(5) ?
O6 Ni2 O2W 3_566 3_566 92.53(5) ?
O2W Ni2 O2W . 3_566 180.00(5) ?
O6 Ni2 O1W . 3_566 89.92(5) ?
O6 Ni2 O1W 3_566 3_566 90.08(5) ?
O2W Ni2 O1W . 3_566 87.76(5) ?
O2W Ni2 O1W 3_566 3_566 92.24(5) ?
O6 Ni2 O1W . . 90.08(5) ?
O6 Ni2 O1W 3_566 . 89.92(5) ?
O2W Ni2 O1W . . 92.24(5) ?
O2W Ni2 O1W 3_566 . 87.76(5) ?
O1W Ni2 O1W 3_566 . 180.0 ?
O5W Ni3 O5W . 3_665 180.00(6) ?
O5W Ni3 O4W . 3_665 88.05(5) ?
O5W Ni3 O4W 3_665 3_665 91.95(5) ?
O5W Ni3 O4W . . 91.95(5) ?
O5W Ni3 O4W 3_665 . 88.05(5) ?
O4W Ni3 O4W 3_665 . 180.00(5) ?
O5W Ni3 O3W . . 90.51(5) ?
O5W Ni3 O3W 3_665 . 89.49(5) ?
O4W Ni3 O3W 3_665 . 88.78(5) ?
O4W Ni3 O3W . . 91.22(5) ?
O5W Ni3 O3W . 3_665 89.49(5) ?
O5W Ni3 O3W 3_665 3_665 90.51(5) ?
O4W Ni3 O3W 3_665 3_665 91.22(5) ?
O4W Ni3 O3W . 3_665 88.78(5) ?
O3W Ni3 O3W . 3_665 180.0 ?
C6 O1 Ni1 . . 113.90(11) ?
C7 O3 Ni1 . . 114.02(10) ?
C13 O5 Ni1 . . 113.80(11) ?
C13 O6 Ni2 . . 125.07(11) ?
C14 O7 Ni1 . . 114.14(11) ?
C5 N1 C1 . . 121.44(15) ?
C5 N1 Ni1 . . 119.45(11) ?
C1 N1 Ni1 . . 119.08(11) ?
C8 N2 C12 . . 121.66(14) ?
C8 N2 Ni1 . . 118.94(11) ?
C12 N2 Ni1 . . 119.38(11) ?
N1 C1 C2 . . 121.41(16) ?
N1 C1 C6 . . 112.60(14) ?
C2 C1 C6 . . 125.99(16) ?
C1 C2 C3 . . 117.79(16) ?
C1 C2 H2A . . 121.1 ?
C3 C2 H2A . . 121.1 ?
C4 C3 C2 . . 120.27(16) ?
C4 C3 H3A . . 119.9 ?
C2 C3 H3A . . 119.9 ?
C5 C4 C3 . . 118.01(16) ?
C5 C4 H4A . . 121.0 ?
C3 C4 H4A . . 121.0 ?
N1 C5 C4 . . 121.07(15) ?
N1 C5 C7 . . 112.62(14) ?
C4 C5 C7 . . 126.30(15) ?
O2 C6 O1 . . 126.32(16) ?
O2 C6 C1 . . 118.31(15) ?
O1 C6 C1 . . 115.37(15) ?
O4 C7 O3 . . 126.56(16) ?
O4 C7 C5 . . 118.08(15) ?
O3 C7 C5 . . 115.35(14) ?
N2 C8 C9 . . 121.43(16) ?
N2 C8 C13 . . 112.79(14) ?
C9 C8 C13 . . 125.77(16) ?
C8 C9 C10 . . 117.68(16) ?
C8 C9 H9A . . 121.2 ?
C10 C9 H9A . . 121.2 ?
C11 C10 C9 . . 120.33(16) ?
C11 C10 H10A . . 119.8 ?
C9 C10 H10A . . 119.8 ?
C12 C11 C10 . . 118.45(16) ?
C12 C11 H11A . . 120.8 ?
C10 C11 H11A . . 120.8 ?
N2 C12 C11 . . 120.45(16) ?
N2 C12 C14 . . 112.37(14) ?
C11 C12 C14 . . 127.18(15) ?
O6 C13 O5 . . 126.35(16) ?
O6 C13 C8 . . 117.58(15) ?
O5 C13 C8 . . 116.05(15) ?
O8 C14 O7 . . 125.70(16) ?
O8 C14 C12 . . 118.23(15) ?
O7 C14 C12 . . 116.06(15) ?
Ni2 O1W H1 . . 104.4 ?
Ni2 O1W H2 . . 114.8 ?
H1 O1W H2 . . 100.1 ?
Ni2 O2W H3 . . 117.9 ?
Ni2 O2W H4 . . 114.6 ?
H3 O2W H4 . . 102.0 ?
Ni3 O3W H5 . . 119.0 ?
Ni3 O3W H6 . . 118.1 ?
H5 O3W H6 . . 114.8 ?
Ni3 O4W H7 . . 117.7 ?
Ni3 O4W H8 . . 126.6 ?
H7 O4W H8 . . 98.6 ?
Ni3 O5W H9 . . 123.0 ?
Ni3 O5W H10 . . 121.7 ?
H9 O5W H10 . . 109.2 ?
H11 O6W H12 . . 110.4 ?
H13 O7W H14 . . 113.4 ?
H15 O8W H16 . . 101.3 ?
H17 O9W H18 . . 106.2 ?

loop_
_geom_bond_atom_site_label_1
_geom_bond_atom_site_label_2
_geom_bond_site_symmetry_2
_geom_bond_distance
_geom_bond_publ_flag
Ni1 N1 . 1.9598(14) ?
Ni1 N2 . 1.9663(14) ?
Ni1 O1 . 2.1275(12) ?
Ni1 O5 . 2.1319(12) ?
Ni1 O3 . 2.1338(12) ?
Ni1 O7 . 2.1357(13) ?
Ni2 O6 . 2.0407(12) ?
Ni2 O2W . 2.0438(12) ?
Ni2 O1W . 2.0996(12) ?
Ni3 O5W . 2.0242(12) ?
Ni3 O4W . 2.0535(12) ?
Ni3 O3W . 2.0879(12) ?
O1 C6 . 1.273(2) ?
O2 C6 . 1.243(2) ?
O3 C7 . 1.268(2) ?
O4 C7 . 1.244(2) ?
O5 C13 . 1.270(2) ?
O6 C13 . 1.249(2) ?
O7 C14 . 1.270(2) ?
O8 C14 . 1.249(2) ?
N1 C5 . 1.329(2) ?
N1 C1 . 1.335(2) ?
N2 C8 . 1.332(2) ?
N2 C12 . 1.338(2) ?
C1 C2 . 1.385(2) ?
C1 C6 . 1.520(2) ?
C2 C3 . 1.395(2) ?
C2 H2A . 0.9500 ?
C3 C4 . 1.393(2) ?
C3 H3A . 0.9500 ?
C4 C5 . 1.391(2) ?
C4 H4A . 0.9500 ?
C5 C7 . 1.517(2) ?
C8 C9 . 1.385(2) ?
C8 C13 . 1.510(2) ?
C9 C10 . 1.396(2) ?
C9 H9A . 0.9500 ?
C10 C11 . 1.390(2) ?
C10 H10A . 0.9500 ?
C11 C12 . 1.388(2) ?
C11 H11A . 0.9500 ?
C12 C14 . 1.515(2) ?
O1W H1 . 0.8500 ?
O1W H2 . 0.8499 ?
O2W H3 . 0.8500 ?
O2W H4 . 0.8499 ?
O3W H5 . 0.8498 ?
O3W H6 . 0.8500 ?
O4W H7 . 0.8500 ?
O4W H8 . 0.8500 ?
O5W H9 . 0.8499 ?
O5W H10 . 0.8500 ?
O6W H11 . 0.8500 ?
O6W H12 . 0.8500 ?
O7W H13 . 0.8499 ?
O7W H14 . 0.8501 ?
O8W H15 . 0.8500 ?
O8W H16 . 0.8499 ?
O9W H17 . 0.8501 ?
O9W H18 . 0.8500 ?

loop_
_geom_hbond_atom_site_label_D
_geom_hbond_atom_site_label_H
_geom_hbond_atom_site_label_A
_geom_hbond_site_symmetry_A
_geom_hbond_distance_DH
_geom_hbond_distance_HA
_geom_hbond_distance_DA
_geom_hbond_angle_DHA
_geom_hbond_publ_flag
O1W H1 O5 1_555 0.85 2.124 2.852(2) 143 y
O1W H2 O6W 4_576 0.85 1.918 2.756(2) 169 y
O2W H3 O4 4_576 0.85 1.954 2.787(2) 166 y
O2W H4 O6W 1_556 0.85 1.874 2.724(2) 178 y
O3W H5 O7 1_555 0.85 2.045 2.891(2) 173 y
O3W H6 O9W 4_576 0.85 1.939 2.789(2) 180 y
O4W H7 O2 1_554 0.85 1.972 2.767(2) 155 y
O4W H8 O9W 1_555 0.85 1.935 2.782(2) 175 y
O5W H9 O8 1_555 0.85 1.842 2.690(2) 175 y
O5W H10 O7W 4_565 0.85 1.881 2.722(2) 170 y
O6W H11 O4 1_555 0.85 1.849 2.670(2) 162 y
O6W H12 O8W 3_565 0.85 1.934 2.777(2) 172 y
O7W H13 O8 1_555 0.85 1.862 2.707(2) 173 y
O7W H14 O1 4_565 0.85 1.937 2.760(2) 163 y
O8W H15 O1W 3_565 0.85 2.433 3.106(2) 137 y
O8W H16 O3 1_555 0.85 1.954 2.787(2) 166 y
O9W H17 O7W 3_665 0.85 1.877 2.705(2) 164 y
O9W H18 O2 4_575 0.85 1.980 2.779(2) 156 y
C2 H2A O3W 4_576 0.95 2.370 3.266(2) 157 y
C9 H9A O8W 4_566 0.95 2.380 3.183(2) 143 y

loop_
_geom_torsion_atom_site_label_1
_geom_torsion_atom_site_label_2
_geom_torsion_atom_site_label_3
_geom_torsion_atom_site_label_4
_geom_torsion_site_symmetry_1
_geom_torsion_site_symmetry_2
_geom_torsion_site_symmetry_3
_geom_torsion_site_symmetry_4
_geom_torsion
_geom_torsion_publ_flag
N1 Ni1 O1 C6 . . . . -7.59(12) ?
N2 Ni1 O1 C6 . . . . 174.17(12) ?
O5 Ni1 O1 C6 . . . . -106.44(12) ?
O3 Ni1 O1 C6 . . . . -10.1(2) ?
O7 Ni1 O1 C6 . . . . 96.78(12) ?
N1 Ni1 O3 C7 . . . . -7.77(12) ?
N2 Ni1 O3 C7 . . . . 170.42(12) ?
O1 Ni1 O3 C7 . . . . -5.3(2) ?
O5 Ni1 O3 C7 . . . . 93.77(12) ?
O7 Ni1 O3 C7 . . . . -109.96(12) ?
N1 Ni1 O5 C13 . . . . 179.05(11) ?
N2 Ni1 O5 C13 . . . . -2.43(11) ?
O1 Ni1 O5 C13 . . . . -101.49(11) ?
O3 Ni1 O5 C13 . . . . 102.36(11) ?
O7 Ni1 O5 C13 . . . . 1.74(19) ?
O2W Ni2 O6 C13 . . . . -56.66(13) ?
O2W Ni2 O6 C13 3_566 . . . 123.34(13) ?
O1W Ni2 O6 C13 3_566 . . . -144.42(13) ?
O1W Ni2 O6 C13 . . . . 35.58(13) ?
N1 Ni1 O7 C14 . . . . 177.23(11) ?
N2 Ni1 O7 C14 . . . . -1.32(11) ?
O1 Ni1 O7 C14 . . . . 99.80(12) ?
O5 Ni1 O7 C14 . . . . -5.49(19) ?
O3 Ni1 O7 C14 . . . . -103.30(11) ?
O1 Ni1 N1 C5 . . . . -174.37(14) ?
O5 Ni1 N1 C5 . . . . -78.23(13) ?
O3 Ni1 N1 C5 . . . . 4.59(12) ?
O7 Ni1 N1 C5 . . . . 100.65(13) ?
O1 Ni1 N1 C1 . . . . 3.57(12) ?
O5 Ni1 N1 C1 . . . . 99.72(13) ?
O3 Ni1 N1 C1 . . . . -177.47(13) ?
O7 Ni1 N1 C1 . . . . -81.40(13) ?
O1 Ni1 N2 C8 . . . . 95.39(12) ?
O5 Ni1 N2 C8 . . . . -0.69(12) ?
O3 Ni1 N2 C8 . . . . -82.83(12) ?
O7 Ni1 N2 C8 . . . . -178.97(13) ?
O1 Ni1 N2 C12 . . . . -83.29(13) ?
O5 Ni1 N2 C12 . . . . -179.38(13) ?
O3 Ni1 N2 C12 . . . . 98.49(13) ?
O7 Ni1 N2 C12 . . . . 2.34(12) ?
C5 N1 C1 C2 . . . . -1.1(3) ?
Ni1 N1 C1 C2 . . . . -179.00(13) ?
C5 N1 C1 C6 . . . . 178.18(15) ?
Ni1 N1 C1 C6 . . . . 0.27(19) ?
N1 C1 C2 C3 . . . . 1.2(3) ?
C6 C1 C2 C3 . . . . -178.01(17) ?
C1 C2 C3 C4 . . . . -0.4(3) ?
C2 C3 C4 C5 . . . . -0.4(3) ?
C1 N1 C5 C4 . . . . 0.2(3) ?
Ni1 N1 C5 C4 . . . . 178.12(13) ?
C1 N1 C5 C7 . . . . -179.19(14) ?
Ni1 N1 C5 C7 . . . . -1.30(19) ?
C3 C4 C5 N1 . . . . 0.5(3) ?
C3 C4 C5 C7 . . . . 179.86(16) ?
Ni1 O1 C6 O2 . . . . -170.33(14) ?
Ni1 O1 C6 C1 . . . . 9.82(19) ?
N1 C1 C6 O2 . . . . 173.09(15) ?
C2 C1 C6 O2 . . . . -7.7(3) ?
N1 C1 C6 O1 . . . . -7.0(2) ?
C2 C1 C6 O1 . . . . 172.18(17) ?
Ni1 O3 C7 O4 . . . . -169.34(14) ?
Ni1 O3 C7 C5 . . . . 9.26(18) ?
N1 C5 C7 O4 . . . . 173.03(15) ?
C4 C5 C7 O4 . . . . -6.4(3) ?
N1 C5 C7 O3 . . . . -5.7(2) ?
C4 C5 C7 O3 . . . . 174.92(17) ?
C12 N2 C8 C9 . . . . 0.6(2) ?
Ni1 N2 C8 C9 . . . . -178.02(13) ?
C12 N2 C8 C13 . . . . -178.15(14) ?
Ni1 N2 C8 C13 . . . . 3.20(18) ?
N2 C8 C9 C10 . . . . 0.4(3) ?
C13 C8 C9 C10 . . . . 178.99(16) ?
C8 C9 C10 C11 . . . . -1.0(3) ?
C9 C10 C11 C12 . . . . 0.6(3) ?
C8 N2 C12 C11 . . . . -1.0(2) ?
Ni1 N2 C12 C11 . . . . 177.63(12) ?
C8 N2 C12 C14 . . . . 178.50(14) ?
Ni1 N2 C12 C14 . . . . -2.85(18) ?
C10 C11 C12 N2 . . . . 0.4(3) ?
C10 C11 C12 C14 . . . . -179.07(16) ?
Ni2 O6 C13 O5 . . . . 14.8(2) ?
Ni2 O6 C13 C8 . . . . -163.58(11) ?
Ni1 O5 C13 O6 . . . . -173.65(13) ?
Ni1 O5 C13 C8 . . . . 4.74(18) ?
N2 C8 C13 O6 . . . . 173.22(14) ?
C9 C8 C13 O6 . . . . -5.5(3) ?
N2 C8 C13 O5 . . . . -5.3(2) ?
C9 C8 C13 O5 . . . . 175.96(16) ?
Ni1 O7 C14 O8 . . . . 178.91(14) ?
Ni1 O7 C14 C12 . . . . 0.24(18) ?
N2 C12 C14 O8 . . . . -177.18(15) ?
C11 C12 C14 O8 . . . . 2.3(3) ?
N2 C12 C14 O7 . . . . 1.6(2) ?
C11 C12 C14 O7 . . . . -178.94(16) ?
